data_2216027
loop_
_publ_author_name
'A. Thiruvalluvar'
'S. Balamurugan'
'R. J. Butcher'
'A. Manimekalai'
'S. Sivakumar'

_publ_section_title <i>r</i>-2,<i>c</i>-6-Bis(4-chlorophenyl)-<i>t</i>-3-isopropylpiperidin-4-one
_journal_coeditor_code IS2229
_journal_issue 11
_journal_name_full 'Acta Crystallographica Section E'
_journal_page_first o4482
_journal_page_last o4482
_journal_paper_doi 10.1107/S160053680705341X
_journal_volume 63
_journal_year 2007
_chemical_formula_iupac 'C20 H21 Cl2 N O'
_chemical_formula_moiety 'C20 H21 Cl2 N O'
_chemical_formula_structural 'C20 H21 Cl2 N O'
_chemical_formula_sum 'C20 H21 Cl2 N O'
_chemical_formula_weight 362.28
_chemical_melting_point 374.5
_chemical_name_common 'piperidine derivative'
_chemical_name_systematic
;
<i>r</i>-2,<i>c</i>-6-Bis(4-chlorophenyl)-<i>t</i>-3-isopropylpiperidin-4-one
;
_space_group_IT_number 14
_symmetry_cell_setting monoclinic
_symmetry_space_group_name_Hall '-P 2ybc'
_symmetry_space_group_name_H-M 'P 1 21/c 1'
_atom_sites_solution_hydrogens geom
_atom_sites_solution_primary direct
_atom_sites_solution_secondary difmap
_cell_angle_alpha 90
_cell_angle_beta 98.647(4)
_cell_angle_gamma 90
_cell_formula_units_Z 4
_cell_length_a 17.3013(7)
_cell_length_b 8.3742(4)
_cell_length_c 12.3687(5)
_cell_measurement_reflns_used 7357
_cell_measurement_temperature 200
_cell_measurement_theta_max 32.6143
_cell_measurement_theta_min 4.5095
_cell_volume 1771.66(13)
_computing_cell_refinement 'CrysAlis CCD (Oxford Diffraction, 2007)'
_computing_data_collection 'CrysAlis CCD (Oxford Diffraction, 2007)'
_computing_data_reduction 'CrysAlis RED (Oxford Diffraction, 2007)'
_computing_molecular_graphics 'ORTEP-3 (Farrugia, 1997)'
_computing_publication_material 'PLATON (Spek, 2003)'
_computing_structure_refinement 'SHELXL97 (Sheldrick, 1997)'
_computing_structure_solution 'SHELXS97 (Sheldrick, 1990)'
_diffrn_ambient_temperature 200(2)
_diffrn_detector_area_resol_mean 10.5081
_diffrn_measured_fraction_theta_full 0.993
_diffrn_measured_fraction_theta_max 0.993
_diffrn_measurement_device_type 'Oxford Diffraction Gemini'
_diffrn_measurement_method '\f and \w'
_diffrn_radiation_monochromator graphite
_diffrn_radiation_source 'fine-focus sealed tube'
_diffrn_radiation_type MoK\a
_diffrn_radiation_wavelength 0.71073
_diffrn_reflns_av_R_equivalents 0.0871
_diffrn_reflns_av_sigmaI/netI 0.0465
_diffrn_reflns_limit_h_max 20
_diffrn_reflns_limit_h_min -20
_diffrn_reflns_limit_k_max 9
_diffrn_reflns_limit_k_min -9
_diffrn_reflns_limit_l_max 14
_diffrn_reflns_limit_l_min -14
_diffrn_reflns_number 20264
_diffrn_reflns_theta_full 25.02
_diffrn_reflns_theta_max 25.02
_diffrn_reflns_theta_min 4.51
_diffrn_standards_decay_% 0
_diffrn_standards_interval_count 0
_diffrn_standards_interval_time 0
_diffrn_standards_number 0
_exptl_absorpt_coefficient_mu 0.373
_exptl_absorpt_correction_T_max 0.95
_exptl_absorpt_correction_T_min 0.83
_exptl_absorpt_correction_type multi-scan
_exptl_absorpt_process_details
;
(<i>CrysAlis RED</i>; Oxford Diffraction, 2007)'
;
_exptl_crystal_colour 'pale yellow'
_exptl_crystal_density_diffrn 1.358
_exptl_crystal_density_method 'Not Measured'
_exptl_crystal_description 'triangular plate'
_exptl_crystal_F_000 760
_exptl_crystal_size_max 0.49
_exptl_crystal_size_mid 0.39
_exptl_crystal_size_min 0.15
_refine_diff_density_max 0.675
_refine_diff_density_min -0.467
_refine_ls_extinction_method none
_refine_ls_goodness_of_fit_ref 1.046
_refine_ls_hydrogen_treatment mixed
_refine_ls_matrix_type full
_refine_ls_number_parameters 223
_refine_ls_number_reflns 3106
_refine_ls_number_restraints 0
_refine_ls_restrained_S_all 1.046
_refine_ls_R_factor_all 0.0812
_refine_ls_R_factor_gt 0.0563
_refine_ls_shift/su_max 0.000
_refine_ls_shift/su_mean 0.000
_refine_ls_structure_factor_coef Fsqd
_refine_ls_weighting_details 'calc w=1/[\s^2^(Fo^2^)+(0.0961P)^2^+0.4302P] where P=(Fo^2^+2Fc^2^)/3'
_refine_ls_weighting_scheme calc
_refine_ls_wR_factor_gt 0.1396
_refine_ls_wR_factor_ref 0.1586
_reflns_number_gt 2262
_reflns_number_total 3106
_reflns_threshold_expression I>2\s(I)
_cod_data_source_file is2229.cif
_cod_data_source_block I
_cod_original_sg_symbol_H-M 'P 21/c'
_cod_database_code 2216027
_cod_database_fobs_code 2216027

loop_
_symmetry_equiv_pos_site_id
_symmetry_equiv_pos_as_xyz
1 x,y,z
2 -x,1/2+y,1/2-z
3 -x,-y,-z
4 x,1/2-y,1/2+z

loop_
_atom_site_aniso_label
_atom_site_aniso_U_11
_atom_site_aniso_U_22
_atom_site_aniso_U_33
_atom_site_aniso_U_12
_atom_site_aniso_U_13
_atom_site_aniso_U_23
Cl2 0.0381(5) 0.0589(6) 0.0684(6) -0.0143(4) 0.0042(4) -0.0239(4)
Cl6 0.0310(4) 0.0479(5) 0.0328(4) -0.0013(3) 0.0084(3) 0.0031(3)
O4 0.0437(14) 0.0436(13) 0.0524(13) -0.0041(11) 0.0118(11) -0.0164(11)
N1 0.0255(13) 0.0287(14) 0.0303(12) -0.0016(12) 0.0041(10) -0.0022(10)
C2 0.0235(14) 0.0358(16) 0.0211(12) 0.0003(12) 0.0019(11) 0.0041(11)
C3 0.0286(16) 0.0381(16) 0.0215(13) 0.0016(13) 0.0030(11) 0.0015(11)
C4 0.0314(17) 0.0336(16) 0.0342(15) 0.0032(14) 0.0004(13) 0.0043(13)
C5 0.0301(16) 0.0331(16) 0.0412(16) -0.0053(14) 0.0049(13) 0.0011(13)
C6 0.0261(15) 0.0338(16) 0.0238(13) -0.0027(13) 0.0005(11) 0.0003(11)
C21 0.0207(14) 0.0294(15) 0.0281(14) 0.0008(12) 0.0039(11) -0.0003(11)
C22 0.0313(16) 0.0363(16) 0.0251(14) 0.0032(14) 0.0049(12) 0.0009(12)
C23 0.0308(16) 0.0447(18) 0.0282(14) 0.0069(15) -0.0019(12) -0.0066(13)
C24 0.0271(16) 0.0362(17) 0.0441(17) -0.0032(14) 0.0051(13) -0.0142(14)
C25 0.0334(17) 0.0314(16) 0.0436(17) -0.0056(14) 0.0060(14) 0.0036(13)
C26 0.0290(16) 0.0361(16) 0.0318(14) -0.0014(13) 0.0004(12) 0.0055(12)
C31 0.0302(17) 0.0389(17) 0.0339(15) 0.0008(14) 0.0078(13) -0.0065(13)
C32 0.0269(17) 0.063(2) 0.059(2) -0.0004(17) 0.0086(15) -0.0101(18)
C33 0.050(2) 0.055(2) 0.0339(16) -0.0043(18) 0.0159(15) -0.0026(15)
C61 0.0260(15) 0.0298(15) 0.0267(13) -0.0015(13) 0.0007(12) 0.0040(11)
C62 0.0316(17) 0.0344(16) 0.0268(14) -0.0032(14) 0.0018(12) -0.0041(12)
C63 0.0255(16) 0.0321(16) 0.0319(14) -0.0034(13) -0.0021(12) -0.0031(12)
C64 0.0271(15) 0.0314(15) 0.0263(13) -0.0007(13) 0.0070(12) 0.0076(12)
C65 0.0379(18) 0.0456(18) 0.0190(13) -0.0073(15) 0.0023(12) -0.0002(12)
C66 0.0298(16) 0.0410(17) 0.0278(14) -0.0096(14) 0.0009(12) -0.0012(12)

loop_
_atom_site_type_symbol
_atom_site_label
_atom_site_fract_x
_atom_site_fract_y
_atom_site_fract_z
_atom_site_U_iso_or_equiv
_atom_site_thermal_displace_type
_atom_site_occupancy
Cl Cl2 0.47429(5) 1.43833(11) 0.20225(8) 0.0555(3) Uani 1.000
Cl Cl6 -0.16197(4) 0.82188(9) 0.28263(6) 0.0369(3) Uani 1.000
O O4 0.21967(14) 0.5598(3) -0.09979(18) 0.0461(8) Uani 1.000
N N1 0.17357(14) 0.9389(3) 0.07616(18) 0.0282(8) Uani 1.000
C C2 0.23615(16) 0.9527(3) 0.0085(2) 0.0270(8) Uani 1.000
C C3 0.27588(17) 0.7871(3) 0.0021(2) 0.0295(9) Uani 1.000
C C4 0.21346(18) 0.6618(3) -0.0314(2) 0.0335(9) Uani 1.000
C C5 0.14275(18) 0.6673(3) 0.0264(3) 0.0349(9) Uani 1.000
C C6 0.10934(17) 0.8363(3) 0.0287(2) 0.0282(8) Uani 1.000
C C21 0.29219(16) 1.0795(3) 0.0581(2) 0.0260(8) Uani 1.000
C C22 0.32394(17) 1.0747(3) 0.1688(2) 0.0308(9) Uani 1.000
C C23 0.37782(18) 1.1868(4) 0.2133(2) 0.0352(9) Uani 1.000
C C24 0.40124(18) 1.3055(4) 0.1487(3) 0.0358(10) Uani 1.000
C C25 0.36874(18) 1.3191(4) 0.0393(3) 0.0361(10) Uani 1.000
C C26 0.31356(18) 1.2058(3) -0.0041(2) 0.0327(9) Uani 1.000
C C31 0.34210(17) 0.7759(4) -0.0675(2) 0.0340(9) Uani 1.000
C C32 0.42054(19) 0.8408(4) -0.0111(3) 0.0494(11) Uani 1.000
C C33 0.3201(2) 0.8477(4) -0.1822(3) 0.0453(11) Uani 1.000
C C61 0.04229(17) 0.8390(3) 0.0933(2) 0.0278(8) Uani 1.000
C C62 -0.02815(18) 0.7682(3) 0.0497(2) 0.0312(9) Uani 1.000
C C63 -0.09090(18) 0.7606(3) 0.1068(2) 0.0305(9) Uani 1.000
C C64 -0.08322(17) 0.8306(3) 0.2097(2) 0.0280(8) Uani 1.000
C C65 -0.01491(18) 0.9056(4) 0.2538(2) 0.0344(10) Uani 1.000
C C66 0.04783(18) 0.9076(4) 0.1971(2) 0.0332(9) Uani 1.000
H H1 0.1563(17) 1.026(3) 0.082(2) 0.015(7) Uiso 1.000
H H2 0.21283 0.98661 -0.06686 0.0323 Uiso 1.000
H H3 0.29985 0.75999 0.07855 0.0354 Uiso 1.000
H H5A 0.15739 0.62846 0.10227 0.0418 Uiso 1.000
H H5B 0.10203 0.59509 -0.01127 0.0418 Uiso 1.000
H H6 0.09033 0.87181 -0.04789 0.0339 Uiso 1.000
H H22 0.30815 0.99297 0.21410 0.0370 Uiso 1.000
H H23 0.39884 1.18196 0.28871 0.0423 Uiso 1.000
H H25 0.38369 1.40327 -0.00471 0.0433 Uiso 1.000
H H26 0.28992 1.21520 -0.07828 0.0393 Uiso 1.000
H H31 0.35046 0.65928 -0.07880 0.0408 Uiso 1.000
H H31B 0.43102 0.80007 0.06399 0.0741 Uiso 1.000
H H32A 0.46223 0.80630 -0.05135 0.0741 Uiso 1.000
H H32C 0.41862 0.95777 -0.00966 0.0741 Uiso 1.000
H H33A 0.31687 0.96417 -0.17656 0.0682 Uiso 1.000
H H33B 0.26943 0.80529 -0.21596 0.0682 Uiso 1.000
H H33C 0.36012 0.81951 -0.22723 0.0682 Uiso 1.000
H H62 -0.03336 0.72355 -0.02164 0.0375 Uiso 1.000
H H63 -0.13807 0.70893 0.07638 0.0366 Uiso 1.000
H H65 -0.01101 0.95583 0.32328 0.0412 Uiso 1.000
H H66 0.09544 0.95627 0.22897 0.0399 Uiso 1.000

loop_
_atom_type_symbol
_atom_type_description
_atom_type_scat_dispersion_real
_atom_type_scat_dispersion_imag
_atom_type_scat_source
O O 0.0106 0.0060 'International Tables Vol C Tables 4.2.6.8 and 6.1.1.4'
N N 0.0061 0.0033 'International Tables Vol C Tables 4.2.6.8 and 6.1.1.4'
Cl Cl 0.1484 0.1585 'International Tables Vol C Tables 4.2.6.8 and 6.1.1.4'
H H 0.0000 0.0000 'International Tables Vol C Tables 4.2.6.8 and 6.1.1.4'
C C 0.0033 0.0016 'International Tables Vol C Tables 4.2.6.8 and 6.1.1.4'

loop_
_geom_angle_atom_site_label_1
_geom_angle_atom_site_label_2
_geom_angle_atom_site_label_3
_geom_angle
_geom_angle_publ_flag
C2 N1 C6 113.6(2) no
C6 N1 H1 108(2) no
C2 N1 H1 107(2) no
N1 C2 C21 107.9(2) no
N1 C2 C3 109.2(2) no
C3 C2 C21 112.8(2) no
C2 C3 C31 117.1(2) no
C2 C3 C4 109.2(2) no
C4 C3 C31 111.4(2) no
C3 C4 C5 116.4(2) no
O4 C4 C3 122.7(3) no
O4 C4 C5 120.9(3) no
C4 C5 C6 111.9(2) no
N1 C6 C5 106.6(2) no
N1 C6 C61 112.3(2) no
C5 C6 C61 110.3(2) no
C2 C21 C22 120.9(2) no
C22 C21 C26 117.8(2) no
C2 C21 C26 121.3(2) no
C21 C22 C23 121.0(2) no
C22 C23 C24 120.1(3) no
C23 C24 C25 120.9(3) no
Cl2 C24 C23 120.2(3) no
Cl2 C24 C25 118.9(3) no
C24 C25 C26 118.2(3) no
C21 C26 C25 121.9(3) no
C3 C31 C33 113.1(2) no
C32 C31 C33 111.2(3) no
C3 C31 C32 114.1(2) no
C62 C61 C66 117.9(3) no
C6 C61 C62 119.3(2) no
C6 C61 C66 122.9(3) no
C61 C62 C63 122.1(2) no
C62 C63 C64 118.3(3) no
Cl6 C64 C65 120.3(2) no
Cl6 C64 C63 118.8(2) no
C63 C64 C65 120.9(3) no
C64 C65 C66 119.9(2) no
C61 C66 C65 120.8(3) no
N1 C2 H2 109.00 no
C3 C2 H2 109.00 no
C21 C2 H2 109.00 no
C2 C3 H3 106.00 no
C4 C3 H3 106.00 no
C31 C3 H3 106.00 no
C4 C5 H5A 109.00 no
C4 C5 H5B 109.00 no
C6 C5 H5A 109.00 no
C6 C5 H5B 109.00 no
H5A C5 H5B 108.00 no
N1 C6 H6 109.00 no
C5 C6 H6 109.00 no
C61 C6 H6 109.00 no
C21 C22 H22 120.00 no
C23 C22 H22 119.00 no
C22 C23 H23 120.00 no
C24 C23 H23 120.00 no
C24 C25 H25 121.00 no
C26 C25 H25 121.00 no
C21 C26 H26 119.00 no
C25 C26 H26 119.00 no
C3 C31 H31 106.00 no
C32 C31 H31 106.00 no
C33 C31 H31 106.00 no
C31 C32 H31B 109.00 no
C31 C32 H32A 110.00 no
C31 C32 H32C 109.00 no
H31B C32 H32A 109.00 no
H31B C32 H32C 109.00 no
H32A C32 H32C 109.00 no
C31 C33 H33A 109.00 no
C31 C33 H33B 109.00 no
C31 C33 H33C 109.00 no
H33A C33 H33B 110.00 no
H33A C33 H33C 109.00 no
H33B C33 H33C 110.00 no
C61 C62 H62 119.00 no
C63 C62 H62 119.00 no
C62 C63 H63 121.00 no
C64 C63 H63 121.00 no
C64 C65 H65 120.00 no
C66 C65 H65 120.00 no
C61 C66 H66 120.00 no
C65 C66 H66 120.00 no

loop_
_geom_bond_atom_site_label_1
_geom_bond_atom_site_label_2
_geom_bond_distance
_geom_bond_publ_flag
Cl2 C24 1.738(3) no
Cl6 C64 1.745(3) no
O4 C4 1.218(3) no
N1 C2 1.469(4) no
N1 C6 1.457(4) no
N1 H1 0.80(3) no
C2 C21 1.505(4) no
C2 C3 1.555(4) no
C3 C4 1.518(4) no
C3 C31 1.536(4) no
C4 C5 1.508(4) no
C5 C6 1.531(4) no
C6 C61 1.505(4) no
C21 C26 1.390(4) no
C21 C22 1.397(3) no
C22 C23 1.378(4) no
C23 C24 1.374(5) no
C24 C25 1.390(5) no
C25 C26 1.395(4) no
C31 C32 1.529(4) no
C31 C33 1.535(4) no
C61 C66 1.397(4) no
C61 C62 1.389(4) no
C62 C63 1.383(4) no
C63 C64 1.389(3) no
C64 C65 1.377(4) no
C65 C66 1.378(4) no
C2 H2 1.0000 no
C3 H3 1.0000 no
C5 H5A 0.9900 no
C5 H5B 0.9900 no
C6 H6 1.0000 no
C22 H22 0.9500 no
C23 H23 0.9500 no
C25 H25 0.9500 no
C26 H26 0.9500 no
C31 H31 1.0000 no
C32 H31B 0.9800 no
C32 H32A 0.9800 no
C32 H32C 0.9800 no
C33 H33A 0.9800 no
C33 H33B 0.9800 no
C33 H33C 0.9800 no
C62 H62 0.9500 no
C63 H63 0.9500 no
C65 H65 0.9500 no
C66 H66 0.9500 no

loop_
_geom_contact_atom_site_label_1
_geom_contact_atom_site_label_2
_geom_contact_distance
_geom_contact_site_symmetry_2
_geom_contact_publ_flag
Cl2 C23 3.341(3) 2_655 no
Cl6 C22 3.606(3) 2_545 no
Cl2 H32A 3.0800 3_675 no
Cl2 H33C 3.0500 4_575 no
Cl2 H23 2.9900 2_655 no
Cl6 H1 2.98(2) 2_545 no
Cl6 H5A 2.9300 2_555 no
Cl6 H2 3.1200 3_575 no
Cl6 H26 3.1100 3_575 no
Cl6 H62 3.0600 4_565 no
O4 C33 3.225(4) . no
O4 H31 2.3900 . no
O4 H33B 2.7200 . no
O4 H63 2.7000 3_565 no
O4 H66 2.7800 4_564 no
N1 H22 2.7100 . no
N1 H66 2.4900 . no
C21 C32 3.199(4) . no
C22 Cl6 3.606(3) 2_555 no
C22 C32 3.564(4) . no
C23 Cl2 3.341(3) 2_645 no
C26 C32 3.581(4) . no
C32 C21 3.199(4) . no
C32 C22 3.564(4) . no
C32 C26 3.581(4) . no
C33 O4 3.225(4) . no
C2 H33A 2.8600 . no
C4 H33B 2.8700 . no
C5 H62 3.0500 . no
C21 H32C 2.6600 . no
C22 H3 2.8700 . no
C22 H32C 3.1000 . no
C22 H1 2.97(3) . no
C24 H32A 2.9600 3_675 no
C25 H32A 3.0900 3_675 no
C26 H32C 2.7700 . no
C26 H33A 2.9500 . no
C33 H2 2.7600 . no
C33 H3 3.0600 4_564 no
C62 H5B 2.8700 . no
C62 H65 3.0700 2_545 no
C62 H1 3.08(3) 3_575 no
C63 H1 3.02(3) 3_575 no
C63 H2 2.9800 3_575 no
C64 H2 3.0500 3_575 no
C65 H62 3.0400 4_565 no
C66 H1 2.71(3) . no
H1 C22 2.97(3) . no
H1 C66 2.71(3) . no
H1 H66 2.3100 . no
H1 Cl6 2.98(2) 2_555 no
H1 C62 3.08(3) 3_575 no
H1 C63 3.02(3) 3_575 no
H2 C33 2.7600 . no
H2 H6 2.3700 . no
H2 H26 2.3500 . no
H2 H33A 2.4200 . no
H2 Cl6 3.1200 3_575 no
H2 C63 2.9800 3_575 no
H2 C64 3.0500 3_575 no
H3 C22 2.8700 . no
H3 H22 2.5600 . no
H3 H31B 2.3300 . no
H3 C33 3.0600 4_565 no
H3 H33C 2.5600 4_565 no
H5A Cl6 2.9300 2_545 no
H5B C62 2.8700 . no
H5B H62 2.5600 . no
H6 H2 2.3700 . no
H6 H62 2.5400 . no
H22 N1 2.7100 . no
H22 H3 2.5600 . no
H23 Cl2 2.9900 2_645 no
H25 H31 2.3700 1_565 no
H26 H2 2.3500 . no
H26 H33A 2.5100 . no
H26 Cl6 3.1100 3_575 no
H31 O4 2.3900 . no
H31 H25 2.3700 1_545 no
H31B H3 2.3300 . no
H32A H33C 2.5900 . no
H32A Cl2 3.0800 3_675 no
H32A C24 2.9600 3_675 no
H32A C25 3.0900 3_675 no
H32C C21 2.6600 . no
H32C C22 3.1000 . no
H32C C26 2.7700 . no
H32C H33A 2.5000 . no
H33A C2 2.8600 . no
H33A C26 2.9500 . no
H33A H2 2.4200 . no
H33A H26 2.5100 . no
H33A H32C 2.5000 . no
H33B O4 2.7200 . no
H33B C4 2.8700 . no
H33C H32A 2.5900 . no
H33C Cl2 3.0500 4_574 no
H33C H3 2.5600 4_564 no
H62 C5 3.0500 . no
H62 H5B 2.5600 . no
H62 H6 2.5400 . no
H62 Cl6 3.0600 4_564 no
H62 C65 3.0400 4_564 no
H62 H65 2.5100 4_564 no
H63 O4 2.7000 3_565 no
H65 C62 3.0700 2_555 no
H65 H62 2.5100 4_565 no
H66 N1 2.4900 . no
H66 H1 2.3100 . no
H66 O4 2.7800 4_565 no

loop_
_geom_hbond_atom_site_label_D
_geom_hbond_atom_site_label_H
_geom_hbond_atom_site_label_A
_geom_hbond_distance_DH
_geom_hbond_distance_HA
_geom_hbond_distance_DA
_geom_hbond_angle_DHA
_geom_hbond_publ_flag
C31 H31 O4 1.00 2.39 2.769(4) 102 yes
C66 H66 N1 0.95 2.49 2.832(4) 101 yes

loop_
_geom_torsion_atom_site_label_1
_geom_torsion_atom_site_label_2
_geom_torsion_atom_site_label_3
_geom_torsion_atom_site_label_4
_geom_torsion
_geom_torsion_publ_flag
C6 N1 C2 C3 -65.3(3) no
C6 N1 C2 C21 171.8(2) no
C2 N1 C6 C5 65.5(3) no
C2 N1 C6 C61 -173.6(2) no
N1 C2 C3 C4 51.0(3) no
N1 C2 C3 C31 178.7(2) no
C21 C2 C3 C4 171.0(2) no
C21 C2 C3 C31 -61.3(3) no
N1 C2 C21 C22 51.9(3) no
N1 C2 C21 C26 -127.5(3) no
C3 C2 C21 C22 -68.8(3) no
C3 C2 C21 C26 111.8(3) no
C2 C3 C4 O4 135.7(3) no
C2 C3 C4 C5 -45.4(3) no
C31 C3 C4 O4 4.8(4) no
C31 C3 C4 C5 -176.3(2) no
C2 C3 C31 C32 78.8(3) no
C2 C3 C31 C33 -49.6(3) no
C4 C3 C31 C32 -154.5(3) no
C4 C3 C31 C33 77.1(3) no
O4 C4 C5 C6 -133.0(3) no
C3 C4 C5 C6 48.2(3) no
C4 C5 C6 N1 -54.1(3) no
C4 C5 C6 C61 -176.3(2) no
N1 C6 C61 C62 169.8(2) no
N1 C6 C61 C66 -11.4(4) no
C5 C6 C61 C62 -71.5(3) no
C5 C6 C61 C66 107.4(3) no
C2 C21 C22 C23 177.2(3) no
C26 C21 C22 C23 -3.4(4) no
C2 C21 C26 C25 -176.3(3) no
C22 C21 C26 C25 4.2(4) no
C21 C22 C23 C24 -0.1(5) no
C22 C23 C24 Cl2 -175.4(2) no
C22 C23 C24 C25 2.9(5) no
Cl2 C24 C25 C26 176.2(2) no
C23 C24 C25 C26 -2.1(5) no
C24 C25 C26 C21 -1.6(5) no
C6 C61 C62 C63 177.2(2) no
C66 C61 C62 C63 -1.7(4) no
C6 C61 C66 C65 -179.2(3) no
C62 C61 C66 C65 -0.4(4) no
C61 C62 C63 C64 1.9(4) no
C62 C63 C64 Cl6 180.0(2) no
C62 C63 C64 C65 0.0(4) no
Cl6 C64 C65 C66 178.0(2) no
C63 C64 C65 C66 -2.0(4) no
C64 C65 C66 C61 2.2(5) no

loop_
_cod_related_entry_id
_cod_related_entry_database
_cod_related_entry_code
1 ChemSpider 2814737
